data_2023533
loop_
_publ_author_name
'Kinshakova, Ekaterina'
'Torambetov, Batirbay'
'Bharty, Manoj K.'
'Atashov, Aziz'
'Rasulov, Abdusamat'
'Kadirova, Shakhnoza'
'Gonnade, Rajesh G.'

_publ_section_title
;
 Synthesis, crystal structure and Hirshfeld surface analysis of
 5-methyl-2-[(1,3-thiazol-2-yl)sulfanyl]-1,3,4-thiadiazole
;
_journal_coeditor_code DX2067
_journal_issue 7
_journal_name_full 'Acta Crystallographica Section E Crystallographic Communications'
_journal_paper_doi 10.1107/S2056989025004980
_journal_volume 81
_journal_year 2025
_chemical_formula_iupac 'C6 H5 N3 S3'
_chemical_formula_moiety 'C6 H5 N3 S3'
_chemical_formula_sum 'C6 H5 N3 S3'
_chemical_formula_weight 215.31
_chemical_name_systematic
;
5-Methyl-2-[(1,3-thiazol-2-yl)sulfanyl]-1,3,4-thiadiazole
;
_space_group_crystal_system monoclinic
_space_group_IT_number 14
_space_group_name_Hall '-P 2ybc'
_space_group_name_H-M_alt 'P 1 21/c 1'
_atom_sites_solution_hydrogens geom
_atom_sites_solution_primary direct
_audit_creation_method
;
Olex2 1.5
(compiled 2024.02.16 svn.r378c4104 for OlexSys, GUI svn.r6928)
;
_cell_angle_alpha 90
_cell_angle_beta 103.2720(10)
_cell_angle_gamma 90
_cell_formula_units_Z 4
_cell_length_a 10.6463(2)
_cell_length_b 7.7151(2)
_cell_length_c 11.1774(3)
_cell_measurement_reflns_used 8027
_cell_measurement_temperature 296(2)
_cell_measurement_theta_max 28.7
_cell_measurement_theta_min 3.5
_cell_volume 893.56(4)
_computing_cell_refinement
;
SAINT V8.41 (Bruker, 2016)
;
_computing_data_collection
;
APEX2 (Bruker, 2016)
;
_computing_data_reduction
;
SAINT V8.41 (Bruker, 2016)
;
_computing_molecular_graphics
;
Olex2 1.5 (Dolomanov <i>et al.</i>,  2009)
;
_computing_publication_material
;
Olex2 1.5 (Dolomanov <i>et al.</i>,  2009)
;
_computing_structure_refinement
;
<i>SHELXL2016/6</i> (Sheldrick, 2015<i>b</i>)
;
_computing_structure_solution
;
<i>SHELXT2014/5</i> (Sheldrick, 2015<i>a</i>)
;
_diffrn_ambient_temperature 296.00
_diffrn_measured_fraction_theta_full 0.985
_diffrn_measured_fraction_theta_max 0.989
_diffrn_measurement_device_type 'Bruker D8 VENTURE Kappa Duo PHOTON II CPAD'
_diffrn_measurement_method '\f and \w scans'
_diffrn_radiation_type MoK\a
_diffrn_radiation_wavelength 0.71073
_diffrn_reflns_av_R_equivalents 0.0523
_diffrn_reflns_av_unetI/netI 0.0316
_diffrn_reflns_limit_h_max 14
_diffrn_reflns_limit_h_min -13
_diffrn_reflns_limit_k_max 10
_diffrn_reflns_limit_k_min -10
_diffrn_reflns_limit_l_max 15
_diffrn_reflns_limit_l_min -15
_diffrn_reflns_number 18027
_diffrn_reflns_theta_full 25.242
_diffrn_reflns_theta_max 28.742
_diffrn_reflns_theta_min 3.558
_exptl_absorpt_coefficient_mu 0.773
_exptl_absorpt_correction_type multi-scan
_exptl_absorpt_process_details
;
(SADABS; Krause <i>et al.</i>,  2015)
;
_exptl_crystal_colour colourless
_exptl_crystal_density_diffrn 1.600
_exptl_crystal_description block
_exptl_crystal_F_000 440
_exptl_crystal_size_max 0.13
_exptl_crystal_size_mid 0.1
_exptl_crystal_size_min 0.06
_refine_diff_density_max 0.504
_refine_diff_density_min -0.479
_refine_ls_extinction_method none
_refine_ls_goodness_of_fit_ref 1.047
_refine_ls_hydrogen_treatment constr
_refine_ls_matrix_type full
_refine_ls_number_parameters 110
_refine_ls_number_reflns 2296
_refine_ls_number_restraints 0
_refine_ls_restrained_S_all 1.047
_refine_ls_R_factor_all 0.0407
_refine_ls_R_factor_gt 0.0335
_refine_ls_shift/su_max 0.001
_refine_ls_shift/su_mean 0.000
_refine_ls_structure_factor_coef Fsqd
_refine_ls_weighting_details 'w=1/[\s^2^(Fo^2^)+(0.0307P)^2^+0.4384P] where P=(Fo^2^+2Fc^2^)/3'
_refine_ls_weighting_scheme calc
_refine_ls_wR_factor_gt 0.0807
_refine_ls_wR_factor_ref 0.0876
_reflns_number_gt 1988
_reflns_number_total 2296
_reflns_threshold_expression 'I > 2\s(I)'
_cod_data_source_file dx2067.cif
_cod_data_source_block I
_cod_database_code 2023533
_shelx_space_group_comment
;
The symmetry employed for this shelxl refinement is uniquely defined
by the following loop, which should always be used as a source of
symmetry information in preference to the above space-group names.
They are only intended as comments.
;
_shelx_estimated_absorpt_t_min 0.906
_shelx_estimated_absorpt_t_max 0.955

loop_
_space_group_symop_operation_xyz
'x, y, z'
'-x, y+1/2, -z+1/2'
'-x, -y, -z'
'x, -y-1/2, z-1/2'

loop_
_atom_site_type_symbol
_atom_site_label
_atom_site_fract_x
_atom_site_fract_y
_atom_site_fract_z
_atom_site_U_iso_or_equiv
_atom_site_adp_type
_atom_site_calc_flag
_atom_site_occupancy
_atom_site_disorder_assembly
_atom_site_disorder_group
S S1 0.18439(4) 0.24766(7) 0.46938(4) 0.04704(14) Uani d 1 . .
S S2 0.34737(4) 0.41561(7) 0.71120(4) 0.04642(14) Uani d 1 . .
S S3 0.61254(5) 0.45960(7) 0.67293(6) 0.05644(16) Uani d 1 . .
N N1 0.10297(15) 0.3506(3) 0.65446(15) 0.0558(4) Uani d 1 . .
N N2 -0.00530(15) 0.2958(3) 0.56825(16) 0.0591(5) Uani d 1 . .
N N3 0.46784(15) 0.2117(2) 0.57237(16) 0.0497(4) Uani d 1 . .
C C1 0.20708(15) 0.3340(2) 0.61488(15) 0.0384(3) Uani d 1 . .
C C2 0.02170(17) 0.2417(3) 0.46812(17) 0.0449(4) Uani d 1 . .
C C3 0.47049(15) 0.3452(2) 0.64267(14) 0.0358(3) Uani d 1 . .
C C4 0.67326(17) 0.3165(3) 0.58452(17) 0.0460(4) Uani d 1 . .
H H4 0.756109 0.320593 0.570753 0.055 Uiso calc 1 . .
C C5 0.58447(17) 0.1979(3) 0.53809(18) 0.0479(4) Uani d 1 . .
H H5 0.599905 0.110958 0.485673 0.058 Uiso calc 1 . .
C C6 -0.07813(19) 0.1783(4) 0.3609(2) 0.0606(6) Uani d 1 . .
H H6A -0.089445 0.261709 0.295572 0.091 Uiso calc 1 . .
H H6B -0.158370 0.162416 0.384862 0.091 Uiso calc 1 . .
H H6C -0.050886 0.069815 0.333151 0.091 Uiso calc 1 . .

loop_
_atom_site_aniso_label
_atom_site_aniso_U_11
_atom_site_aniso_U_22
_atom_site_aniso_U_33
_atom_site_aniso_U_12
_atom_site_aniso_U_13
_atom_site_aniso_U_23
S1 0.0320(2) 0.0677(3) 0.0452(2) -0.00771(18) 0.01673(17) -0.0140(2)
S2 0.0357(2) 0.0601(3) 0.0451(2) -0.00303(18) 0.01261(17) -0.0143(2)
S3 0.0371(2) 0.0589(3) 0.0750(4) -0.0130(2) 0.0165(2) -0.0186(3)
N1 0.0346(7) 0.0911(13) 0.0452(8) -0.0027(8) 0.0164(6) -0.0116(9)
N2 0.0312(7) 0.0991(14) 0.0502(9) -0.0052(8) 0.0160(7) -0.0104(9)
N3 0.0372(7) 0.0557(9) 0.0591(9) -0.0067(7) 0.0175(7) -0.0144(8)
C1 0.0336(7) 0.0455(9) 0.0382(8) 0.0005(6) 0.0128(6) 0.0004(7)
C2 0.0313(8) 0.0600(11) 0.0456(9) -0.0036(7) 0.0131(7) -0.0005(8)
C3 0.0292(7) 0.0421(8) 0.0354(7) 0.0000(6) 0.0058(6) 0.0023(6)
C4 0.0319(8) 0.0571(11) 0.0507(10) 0.0024(7) 0.0131(7) 0.0058(8)
C5 0.0387(9) 0.0568(11) 0.0512(10) 0.0035(8) 0.0163(8) -0.0054(8)
C6 0.0377(9) 0.0926(17) 0.0509(11) -0.0108(10) 0.0087(8) -0.0101(11)

loop_
_atom_type_symbol
_atom_type_description
_atom_type_scat_dispersion_real
_atom_type_scat_dispersion_imag
_atom_type_scat_source
C C 0.0033 0.0016 'International Tables Vol C Tables 4.2.6.8 and 6.1.1.4'
H H 0.0000 0.0000 'International Tables Vol C Tables 4.2.6.8 and 6.1.1.4'
N N 0.0061 0.0033 'International Tables Vol C Tables 4.2.6.8 and 6.1.1.4'
S S 0.1246 0.1234 'International Tables Vol C Tables 4.2.6.8 and 6.1.1.4'

loop_
_geom_angle_atom_site_label_1
_geom_angle_atom_site_label_2
_geom_angle_atom_site_label_3
_geom_angle_site_symmetry_1
_geom_angle_site_symmetry_3
_geom_angle
_geom_angle_publ_flag
C1 S1 C2 . . 86.62(8) ?
C1 S2 C3 . . 103.82(8) ?
C4 S3 C3 . . 89.25(9) ?
C1 N1 N2 . . 111.92(15) ?
C2 N2 N1 . . 112.76(15) ?
C3 N3 C5 . . 109.47(15) ?
S1 C1 S2 . . 129.53(9) ?
N1 C1 S1 . . 114.64(13) ?
N1 C1 S2 . . 115.66(14) ?
N2 C2 S1 . . 114.04(14) ?
N2 C2 C6 . . 123.05(17) ?
C6 C2 S1 . . 122.91(14) ?
S3 C3 S2 . . 117.96(10) ?
N3 C3 S2 . . 126.86(13) ?
N3 C3 S3 . . 115.16(12) ?
S3 C4 H4 . . 125.0 ?
C5 C4 S3 . . 109.93(13) ?
C5 C4 H4 . . 125.0 ?
N3 C5 H5 . . 121.9 ?
C4 C5 N3 . . 116.16(17) ?
C4 C5 H5 . . 121.9 ?
C2 C6 H6A . . 109.5 ?
C2 C6 H6B . . 109.5 ?
C2 C6 H6C . . 109.5 ?
H6A C6 H6B . . 109.5 ?
H6A C6 H6C . . 109.5 ?
H6B C6 H6C . . 109.5 ?

loop_
_geom_bond_atom_site_label_1
_geom_bond_atom_site_label_2
_geom_bond_site_symmetry_2
_geom_bond_distance
_geom_bond_publ_flag
S1 C1 . 1.7222(17) ?
S1 C2 . 1.7295(17) ?
S2 C1 . 1.7460(17) ?
S2 C3 . 1.7496(16) ?
S3 C3 . 1.7162(16) ?
S3 C4 . 1.705(2) ?
N1 N2 . 1.388(2) ?
N1 C1 . 1.291(2) ?
N2 C2 . 1.287(2) ?
N3 C3 . 1.292(2) ?
N3 C5 . 1.385(2) ?
C2 C6 . 1.490(3) ?
C4 H4 . 0.9300 ?
C4 C5 . 1.332(3) ?
C5 H5 . 0.9300 ?
C6 H6A . 0.9600 ?
C6 H6B . 0.9600 ?
C6 H6C . 0.9600 ?

loop_
_geom_hbond_atom_site_label_D
_geom_hbond_atom_site_label_H
_geom_hbond_atom_site_label_A
_geom_hbond_site_symmetry_A
_geom_hbond_distance_DH
_geom_hbond_distance_HA
_geom_hbond_distance_DA
_geom_hbond_angle_DHA
C4 H4 N2 1_655 0.93 2.55 3.472(2) 169
C5 H5 N3 3_656 0.93 2.63 3.392(3) 139

loop_
_geom_torsion_atom_site_label_1
_geom_torsion_atom_site_label_2
_geom_torsion_atom_site_label_3
_geom_torsion_atom_site_label_4
_geom_torsion_site_symmetry_1
_geom_torsion_site_symmetry_2
_geom_torsion_site_symmetry_3
_geom_torsion_site_symmetry_4
_geom_torsion
_geom_torsion_publ_flag
S3 C4 C5 N3 . . . . -1.7(2) ?
N1 N2 C2 S1 . . . . 1.3(3) ?
N1 N2 C2 C6 . . . . -179.1(2) ?
N2 N1 C1 S1 . . . . -0.7(2) ?
N2 N1 C1 S2 . . . . 174.98(15) ?
C1 S1 C2 N2 . . . . -1.35(17) ?
C1 S1 C2 C6 . . . . 179.1(2) ?
C1 S2 C3 S3 . . . . 156.31(10) ?
C1 S2 C3 N3 . . . . -25.35(18) ?
C1 N1 N2 C2 . . . . -0.4(3) ?
C2 S1 C1 S2 . . . . -173.80(14) ?
C2 S1 C1 N1 . . . . 1.12(17) ?
C3 S2 C1 S1 . . . . -13.37(15) ?
C3 S2 C1 N1 . . . . 171.75(15) ?
C3 S3 C4 C5 . . . . 1.02(15) ?
C3 N3 C5 C4 . . . . 1.6(3) ?
C4 S3 C3 S2 . . . . 178.37(11) ?
C4 S3 C3 N3 . . . . -0.16(15) ?
C5 N3 C3 S2 . . . . -179.10(14) ?
C5 N3 C3 S3 . . . . -0.7(2) ?
